data_2227342
loop_
_publ_author_name
'Wu, Bin'
'Zhao, Chengxin'

_publ_section_title
;
 Tetraaquabis(\m~2~-4,4'-bipyridine)dodecakis(\m~2~-2-methylprop-2-enoato)octakis(2-methylprop-2-enoato)tetraytterbium(III)tetrazinc(II)
;
_journal_coeditor_code CV2750
_journal_issue 10
_journal_name_full 'Acta Crystallographica Section E'
_journal_page_first m1204
_journal_paper_doi 10.1107/S1600536810034215
_journal_volume 66
_journal_year 2010
_chemical_formula_iupac '[Yb4 Zn4 (C4 H5 O2)20 (C10 H8 N2)2 (H2 O)4]'
_chemical_formula_sum 'C100 H124 N4 O44 Yb4 Zn4'
_chemical_formula_weight 3039.68
_chemical_name_systematic
;
Tetraaquabis(\m~2~-4,4'-bipyridine)dodecakis(\m~2~-2-methylprop-2-
enoato)octakis(2-methylprop-2-enoato)tetraytterbium(III)tetrazinc(II)
;
_space_group_IT_number 2
_symmetry_cell_setting triclinic
_symmetry_space_group_name_Hall '-P 1'
_symmetry_space_group_name_H-M 'P -1'
_atom_sites_solution_hydrogens geom
_atom_sites_solution_primary direct
_atom_sites_solution_secondary difmap
_audit_creation_method SHELXL-97
_cell_angle_alpha 64.06(3)
_cell_angle_beta 89.55(3)
_cell_angle_gamma 85.54(3)
_cell_formula_units_Z 1
_cell_length_a 13.398(3)
_cell_length_b 14.880(3)
_cell_length_c 16.408(3)
_cell_measurement_reflns_used 14142
_cell_measurement_temperature 293(2)
_cell_measurement_theta_max 27.48
_cell_measurement_theta_min 1.53
_cell_volume 2931.4(13)
_computing_cell_refinement 'RAPID-AUTO (Rigaku, 1998)'
_computing_data_collection 'RAPID-AUTO (Rigaku, 1998)'
_computing_data_reduction 'CrystalStructure (Rigaku/MSC, 2002)'
_computing_molecular_graphics 'ORTEP-3 (Farrugia, 1997)'
_computing_publication_material 'SHELXL97 (Sheldrick, 2008)'
_computing_structure_refinement 'SHELXL97 (Sheldrick, 2008)'
_computing_structure_solution 'SHELXS97 (Sheldrick, 2008)'
_diffrn_ambient_temperature 293(2)
_diffrn_detector_area_resol_mean 10.00
_diffrn_measured_fraction_theta_full 0.966
_diffrn_measured_fraction_theta_max 0.966
_diffrn_measurement_device_type 'Rigaku R-AXIS RAPID'
_diffrn_measurement_method \w
_diffrn_radiation_monochromator graphite
_diffrn_radiation_source 'fine-focus sealed tube'
_diffrn_radiation_type MoK\a
_diffrn_radiation_wavelength 0.71069
_diffrn_reflns_av_R_equivalents 0.0552
_diffrn_reflns_av_sigmaI/netI 0.0568
_diffrn_reflns_limit_h_max 15
_diffrn_reflns_limit_h_min -16
_diffrn_reflns_limit_k_max 18
_diffrn_reflns_limit_k_min -18
_diffrn_reflns_limit_l_max 19
_diffrn_reflns_limit_l_min -19
_diffrn_reflns_number 22308
_diffrn_reflns_theta_full 25.65
_diffrn_reflns_theta_max 25.65
_diffrn_reflns_theta_min 2.11
_exptl_absorpt_coefficient_mu 4.045
_exptl_absorpt_correction_T_max 0.673
_exptl_absorpt_correction_T_min 0.381
_exptl_absorpt_correction_type multi-scan
_exptl_absorpt_process_details '(ABSCOR; Higashi, 1995)'
_exptl_crystal_colour colourless
_exptl_crystal_density_diffrn 1.722
_exptl_crystal_density_method 'not measured'
_exptl_crystal_description platelet
_exptl_crystal_F_000 1504
_exptl_crystal_size_max 0.26
_exptl_crystal_size_mid 0.22
_exptl_crystal_size_min 0.10
_refine_diff_density_max 0.565
_refine_diff_density_min -0.872
_refine_ls_extinction_method 'SHELXL97 (Sheldrick, 2008)'
_refine_ls_goodness_of_fit_ref 1.008
_refine_ls_hydrogen_treatment constr
_refine_ls_matrix_type full
_refine_ls_number_parameters 714
_refine_ls_number_reflns 10712
_refine_ls_number_restraints 0
_refine_ls_restrained_S_all 1.008
_refine_ls_R_factor_all 0.0426
_refine_ls_R_factor_gt 0.0297
_refine_ls_shift/su_max 0.001
_refine_ls_shift/su_mean 0.000
_refine_ls_structure_factor_coef Fsqd
_refine_ls_weighting_details 'calc w=1/[\s^2^(Fo^2^)+(0.0305P)^2^+4.1373P] where P=(Fo^2^+2Fc^2^)/3'
_refine_ls_weighting_scheme calc
_refine_ls_wR_factor_gt 0.0620
_refine_ls_wR_factor_ref 0.0661
_reflns_number_gt 8847
_reflns_number_total 10712
_reflns_threshold_expression I>2sigma(I)
_cod_data_source_file cv2750.cif
_cod_data_source_block I
_cod_depositor_comments
;

2019-10-17
Z value and formula fixed to values more according to usual
chemical conventions.                 miguel
;
_cod_original_formula_sum 'C50 H62 N2 O22 Yb2 Zn2'
_cod_original_formula_weight 1519.84
_cod_original_formula_units_Z 2
_cod_original_cell_volume 2931.5(10)
_cod_database_code 2227342
_cod_database_fobs_code 2227342

loop_
_symmetry_equiv_pos_as_xyz
'x, y, z'
'-x, -y, -z'

loop_
_atom_site_type_symbol
_atom_site_label
_atom_site_fract_x
_atom_site_fract_y
_atom_site_fract_z
_atom_site_U_iso_or_equiv
_atom_site_adp_type
_atom_site_calc_flag
_atom_site_refinement_flags
_atom_site_occupancy
_atom_site_disorder_assembly
_atom_site_disorder_group
Yb Yb1 0.508466(13) -0.300505(13) 1.355980(11) 0.02897(6) Uani d . 1 . .
Yb Yb2 0.004178(13) 0.362808(13) 0.146271(11) 0.02782(6) Uani d . 1 . .
Zn Zn1 0.37941(4) -0.14090(4) 1.12076(3) 0.03521(12) Uani d . 1 . .
Zn Zn2 0.05248(4) 0.20108(4) 0.41429(3) 0.03255(12) Uani d . 1 . .
O O1 0.4222(2) -0.4461(2) 1.41376(19) 0.0388(7) Uani d . 1 . .
O O2 0.4903(3) -0.3484(3) 1.5144(2) 0.0486(9) Uani d . 1 . .
O O3 0.5883(3) -0.2324(3) 1.4400(2) 0.0607(11) Uani d . 1 . .
O O4 0.6321(2) -0.4369(2) 1.4082(2) 0.0422(8) Uani d . 1 . .
O O5 0.6751(2) -0.2949(2) 1.3032(2) 0.0447(8) Uani d . 1 . .
O O6 0.3458(2) -0.2437(2) 1.3379(2) 0.0440(8) Uani d . 1 . .
O O7 0.2706(2) -0.1904(3) 1.2026(2) 0.0430(8) Uani d . 1 . .
O O8 0.4883(2) -0.3320(2) 1.23534(19) 0.0403(7) Uani d . 1 . .
O O9 0.4813(3) -0.2225(3) 1.0916(2) 0.0519(9) Uani d . 1 . .
O O10 0.5116(2) -0.1372(2) 1.2531(2) 0.0443(8) Uani d . 1 . .
O O11 0.4339(2) -0.0260(2) 1.1270(2) 0.0435(8) Uani d . 1 . .
O O12 0.1318(2) 0.1243(2) 0.36295(19) 0.0409(7) Uani d . 1 . .
O O13 0.1356(2) 0.2590(2) 0.23113(19) 0.0369(7) Uani d . 1 . .
O O14 0.0948(3) 0.3303(2) 0.39321(19) 0.0431(8) Uani d . 1 . .
O O15 0.0481(3) 0.4258(2) 0.2485(2) 0.0465(8) Uani d . 1 . .
O O16 -0.0884(2) 0.1816(2) 0.41191(19) 0.0433(8) Uani d . 1 . .
O O17 -0.0915(2) 0.2780(2) 0.2644(2) 0.0444(8) Uani d . 1 . .
O O18 -0.0054(2) 0.2014(2) 0.14016(19) 0.0375(7) Uani d . 1 . .
O O19 0.0683(2) 0.3203(2) 0.03094(19) 0.0387(7) Uani d . 1 . .
O O20 -0.1357(2) 0.3832(2) 0.05811(19) 0.0423(8) Uani d . 1 . .
O O21 -0.1044(2) 0.5200(2) -0.0638(2) 0.0394(7) Uani d . 1 . .
O O22 -0.0976(2) 0.5133(2) 0.12861(19) 0.0423(8) Uani d . 1 . .
N N1 0.2990(3) -0.0752(3) 0.9994(2) 0.0352(8) Uani d . 1 . .
N N2 0.0968(3) 0.1303(3) 0.5499(2) 0.0311(8) Uani d . 1 . .
C C1 0.5478(3) -0.2838(4) 1.5125(3) 0.0394(11) Uani d . 1 . .
C C2 0.5691(4) -0.2710(5) 1.5954(4) 0.0592(15) Uani d . 1 . .
C C3 0.6218(6) -0.1922(8) 1.5880(6) 0.129(4) Uani d . 1 . .
H H3A 0.6349 -0.1827 1.6391 0.155 Uiso calc R 1 . .
H H3B 0.6444 -0.1485 1.5318 0.155 Uiso calc R 1 . .
C C4 0.5330(10) -0.3390(9) 1.6756(5) 0.166(5) Uani d . 1 . .
H H4A 0.5645 -0.4046 1.6903 0.250 Uiso calc R 1 . .
H H4B 0.4619 -0.3395 1.6694 0.250 Uiso calc R 1 . .
H H4C 0.5474 -0.3203 1.7231 0.250 Uiso calc R 1 . .
C C5 0.6960(3) -0.3867(4) 1.3531(3) 0.0393(11) Uani d . 1 . .
C C6 0.7951(4) -0.4363(4) 1.3467(3) 0.0503(13) Uani d . 1 . .
C C7 0.8043(5) -0.5372(5) 1.3754(5) 0.080(2) Uani d . 1 . .
H H7A 0.8657 -0.5693 1.3724 0.096 Uiso calc R 1 . .
H H7B 0.7493 -0.5742 1.3981 0.096 Uiso calc R 1 . .
C C8 0.8749(5) -0.3738(5) 1.3112(5) 0.092(2) Uani d . 1 . .
H H8A 0.9332 -0.4131 1.3070 0.138 Uiso calc R 1 . .
H H8B 0.8898 -0.3439 1.3506 0.138 Uiso calc R 1 . .
H H8C 0.8557 -0.3220 1.2520 0.138 Uiso calc R 1 . .
C C9 0.2693(3) -0.2205(3) 1.2876(3) 0.0336(10) Uani d . 1 . .
C C10 0.1684(4) -0.2281(3) 1.3292(3) 0.0446(12) Uani d . 1 . .
C C11 0.1633(5) -0.2555(5) 1.4193(4) 0.0707(18) Uani d . 1 . .
H H11A 0.1013 -0.2596 1.4461 0.085 Uiso calc R 1 . .
H H11B 0.2218 -0.2702 1.4544 0.085 Uiso calc R 1 . .
C C12 0.0810(4) -0.2040(5) 1.2696(4) 0.0681(17) Uani d . 1 . .
H H12A 0.0217 -0.2019 1.3023 0.102 Uiso calc R 1 . .
H H12B 0.0776 -0.2542 1.2481 0.102 Uiso calc R 1 . .
H H12C 0.0857 -0.1398 1.2190 0.102 Uiso calc R 1 . .
C C13 0.5172(3) -0.3026(4) 1.1559(3) 0.0378(10) Uani d . 1 . .
C C14 0.5975(4) -0.3629(4) 1.1343(3) 0.0527(13) Uani d . 1 . .
C C15 0.6227(6) -0.4576(5) 1.1916(4) 0.083(2) Uani d . 1 . .
H H15A 0.6745 -0.4939 1.1781 0.099 Uiso calc R 1 . .
H H15B 0.5887 -0.4878 1.2453 0.099 Uiso calc R 1 . .
C C16 0.6496(6) -0.3128(7) 1.0490(5) 0.128(4) Uani d . 1 . .
H H16A 0.7204 -0.3301 1.0597 0.192 Uiso calc R 1 . .
H H16B 0.6362 -0.2415 1.0259 0.192 Uiso calc R 1 . .
H H16C 0.6263 -0.3340 1.0056 0.192 Uiso calc R 1 . .
C C17 0.4874(3) -0.0490(3) 1.1985(3) 0.0355(10) Uani d . 1 . .
C C18 0.5211(3) 0.0348(3) 1.2153(3) 0.0403(11) Uani d . 1 . .
C C19 0.5493(5) 0.0133(5) 1.3069(4) 0.0733(19) Uani d . 1 . .
H H19A 0.5922 -0.0478 1.3329 0.110 Uiso calc R 1 . .
H H19B 0.4903 0.0058 1.3421 0.110 Uiso calc R 1 . .
H H19C 0.5841 0.0673 1.3067 0.110 Uiso calc R 1 . .
C C20 0.5244(4) 0.1279(4) 1.1437(4) 0.0552(14) Uani d . 1 . .
H H20A 0.5456 0.1807 1.1532 0.066 Uiso calc R 1 . .
H H20B 0.5054 0.1381 1.0857 0.066 Uiso calc R 1 . .
C C21 0.2442(3) -0.1296(4) 0.9731(3) 0.0433(12) Uani d . 1 . .
H H21 0.2348 -0.1949 1.0147 0.052 Uiso calc R 1 . .
C C22 0.2005(3) -0.0942(3) 0.8872(3) 0.0422(12) Uani d . 1 . .
H H22 0.1634 -0.1351 0.8719 0.051 Uiso calc R 1 . .
C C23 0.2130(3) 0.0040(3) 0.8243(3) 0.0305(9) Uani d . 1 . .
C C24 0.2674(3) 0.0619(3) 0.8531(3) 0.0350(10) Uani d . 1 . .
H H24 0.2752 0.1286 0.8140 0.042 Uiso calc R 1 . .
C C25 0.3093(3) 0.0202(3) 0.9393(3) 0.0363(10) Uani d . 1 . .
H H25 0.3463 0.0595 0.9567 0.044 Uiso calc R 1 . .
C C26 0.1713(3) 0.0460(3) 0.7295(3) 0.0300(9) Uani d . 1 . .
C C27 0.0940(3) 0.0057(3) 0.7037(3) 0.0347(10) Uani d . 1 . .
H H27 0.0655 -0.0503 0.7463 0.042 Uiso calc R 1 . .
C C28 0.0598(3) 0.0494(3) 0.6141(3) 0.0352(10) Uani d . 1 . .
H H28 0.0086 0.0210 0.5980 0.042 Uiso calc R 1 . .
C C29 0.1710(3) 0.1685(4) 0.5750(3) 0.0417(12) Uani d . 1 . .
H H29 0.1974 0.2251 0.5312 0.050 Uiso calc R 1 . .
C C30 0.2106(4) 0.1290(3) 0.6619(3) 0.0429(12) Uani d . 1 . .
H H30 0.2636 0.1577 0.6752 0.052 Uiso calc R 1 . .
C C31 0.1603(3) 0.1684(3) 0.2823(3) 0.0311(9) Uani d . 1 . .
C C32 0.2290(3) 0.1077(4) 0.2499(3) 0.0407(11) Uani d . 1 . .
C C33 0.2556(5) 0.0025(4) 0.3141(5) 0.078(2) Uani d . 1 . .
H H33A 0.2943 -0.0305 0.2840 0.118 Uiso calc R 1 . .
H H33B 0.1956 -0.0307 0.3361 0.118 Uiso calc R 1 . .
H H33C 0.2943 0.0000 0.3641 0.118 Uiso calc R 1 . .
C C34 0.2629(4) 0.1506(5) 0.1663(3) 0.0586(15) Uani d . 1 . .
H H34A 0.3061 0.1136 0.1455 0.070 Uiso calc R 1 . .
H H34B 0.2435 0.2175 0.1287 0.070 Uiso calc R 1 . .
C C35 0.0932(3) 0.4102(3) 0.3202(3) 0.0349(10) Uani d . 1 . .
C C36 0.1514(4) 0.4908(4) 0.3226(4) 0.0472(12) Uani d . 1 . .
C C37 0.1837(6) 0.4796(5) 0.4124(5) 0.092(2) Uani d . 1 . .
H H37A 0.2340 0.4246 0.4384 0.137 Uiso calc R 1 . .
H H37B 0.1273 0.4669 0.4512 0.137 Uiso calc R 1 . .
H H37C 0.2107 0.5402 0.4060 0.137 Uiso calc R 1 . .
C C38 0.1730(6) 0.5662(5) 0.2448(5) 0.089(2) Uani d . 1 . .
H H38A 0.2106 0.6161 0.2450 0.107 Uiso calc R 1 . .
H H38B 0.1505 0.5691 0.1901 0.107 Uiso calc R 1 . .
C C39 -0.1328(3) 0.2246(3) 0.3347(3) 0.0338(10) Uani d . 1 . .
C C40 -0.2415(4) 0.2103(4) 0.3314(3) 0.0540(14) Uani d . 1 . .
C C41 -0.2866(5) 0.1437(6) 0.4176(4) 0.091(3) Uani d . 1 . .
H H41A -0.3555 0.1380 0.4065 0.136 Uiso calc R 1 . .
H H41B -0.2825 0.1715 0.4603 0.136 Uiso calc R 1 . .
H H41C -0.2508 0.0785 0.4419 0.136 Uiso calc R 1 . .
C C42 -0.2898(5) 0.2550(6) 0.2518(4) 0.087(2) Uani d . 1 . .
H H42A -0.3570 0.2456 0.2473 0.104 Uiso calc R 1 . .
H H42B -0.2566 0.2958 0.2005 0.104 Uiso calc R 1 . .
C C43 0.0392(3) 0.2328(3) 0.0665(3) 0.0379(10) Uani d . 1 . .
C C44 0.0579(4) 0.1662(4) 0.0197(3) 0.0479(12) Uani d . 1 . .
C C45 0.0655(5) 0.0604(4) 0.0732(4) 0.0715(17) Uani d . 1 . .
H H45A 0.0719 0.0275 0.0343 0.107 Uiso calc R 1 . .
H H45B 0.0065 0.0414 0.1083 0.107 Uiso calc R 1 . .
H H45C 0.1233 0.0410 0.1132 0.107 Uiso calc R 1 . .
C C46 0.0688(7) 0.2109(6) -0.0730(4) 0.099(3) Uani d . 1 . .
H H46A 0.0819 0.1715 -0.1035 0.119 Uiso calc R 1 . .
H H46B 0.0632 0.2805 -0.1049 0.119 Uiso calc R 1 . .
C C47 -0.1625(3) 0.4572(3) -0.0149(3) 0.0321(9) Uani d . 1 . .
C C48 -0.2703(4) 0.4716(4) -0.0459(3) 0.0473(12) Uani d . 1 . .
C C49 -0.3324(5) 0.3943(6) 0.0011(4) 0.090(2) Uani d . 1 . .
H H49A -0.3686 0.4084 0.0454 0.136 Uiso calc R 1 . .
H H49B -0.2922 0.3318 0.0308 0.136 Uiso calc R 1 . .
H H49C -0.3789 0.3898 -0.0410 0.136 Uiso calc R 1 . .
C C50 -0.3050(5) 0.5593(5) -0.1184(5) 0.102(3) Uani d . 1 . .
H H50A -0.3716 0.5689 -0.1380 0.123 Uiso calc R 1 . .
H H50B -0.2618 0.6090 -0.1480 0.123 Uiso calc R 1 . .
H H11 0.3881 -0.4567 1.4662 0.050 Uiso d . 1 . .
H H12 0.4449 -0.4878 1.4071 0.050 Uiso d . 1 . .
H H221 -0.0977 0.5582 0.0876 0.050 Uiso d . 1 . .
H H222 -0.0758 0.5249 0.1699 0.050 Uiso d . 1 . .

loop_
_atom_site_aniso_label
_atom_site_aniso_U_11
_atom_site_aniso_U_22
_atom_site_aniso_U_33
_atom_site_aniso_U_12
_atom_site_aniso_U_13
_atom_site_aniso_U_23
Yb1 0.03336(11) 0.02672(11) 0.02086(9) -0.00583(8) -0.00164(7) -0.00436(7)
Yb2 0.03188(10) 0.02507(10) 0.02023(9) -0.00485(7) -0.00078(7) -0.00371(7)
Zn1 0.0385(3) 0.0378(3) 0.0230(2) -0.0006(2) -0.00541(19) -0.0078(2)
Zn2 0.0398(3) 0.0327(3) 0.0220(2) -0.0039(2) -0.00316(19) -0.0088(2)
O1 0.0408(17) 0.0384(18) 0.0302(16) -0.0134(14) 0.0035(13) -0.0071(14)
O2 0.063(2) 0.052(2) 0.0346(18) -0.0232(18) 0.0095(15) -0.0192(16)
O3 0.083(3) 0.064(2) 0.041(2) -0.037(2) 0.0079(18) -0.0232(18)
O4 0.0396(17) 0.0379(18) 0.0347(17) -0.0034(14) 0.0049(13) -0.0026(14)
O5 0.0398(18) 0.0340(19) 0.052(2) -0.0090(15) 0.0091(15) -0.0103(16)
O6 0.0442(18) 0.051(2) 0.0347(17) 0.0089(16) -0.0061(14) -0.0183(16)
O7 0.0372(17) 0.054(2) 0.0322(17) -0.0081(15) 0.0002(13) -0.0132(15)
O8 0.0495(19) 0.0397(18) 0.0297(16) -0.0083(15) 0.0003(13) -0.0126(14)
O9 0.062(2) 0.057(2) 0.0233(16) 0.0184(18) -0.0027(14) -0.0088(16)
O10 0.057(2) 0.0262(17) 0.0407(18) -0.0075(15) -0.0019(15) -0.0059(14)
O11 0.0485(19) 0.0404(19) 0.0361(17) -0.0053(15) -0.0078(14) -0.0113(15)
O12 0.057(2) 0.0312(17) 0.0310(17) -0.0022(15) 0.0075(14) -0.0107(14)
O13 0.0365(16) 0.0326(17) 0.0351(16) 0.0003(13) -0.0049(13) -0.0092(14)
O14 0.065(2) 0.0320(17) 0.0274(16) -0.0075(15) -0.0102(14) -0.0076(14)
O15 0.070(2) 0.0345(18) 0.0327(17) 0.0013(16) -0.0168(15) -0.0130(15)
O16 0.0419(18) 0.053(2) 0.0277(16) -0.0123(16) -0.0020(13) -0.0099(15)
O17 0.0420(18) 0.049(2) 0.0309(17) -0.0106(15) 0.0097(13) -0.0066(15)
O18 0.0474(18) 0.0314(17) 0.0314(16) -0.0107(14) 0.0021(13) -0.0103(13)
O19 0.0533(19) 0.0304(17) 0.0279(15) -0.0091(15) 0.0050(13) -0.0077(13)
O20 0.0411(18) 0.0414(19) 0.0314(17) -0.0079(15) -0.0094(13) -0.0030(15)
O21 0.0435(18) 0.0332(17) 0.0366(17) -0.0138(14) 0.0048(14) -0.0092(14)
O22 0.055(2) 0.0366(18) 0.0280(16) 0.0050(15) 0.0004(14) -0.0085(14)
N1 0.036(2) 0.037(2) 0.0253(18) 0.0001(16) -0.0086(14) -0.0073(16)
N2 0.0373(19) 0.0298(19) 0.0221(17) -0.0039(16) -0.0028(14) -0.0073(15)
C1 0.039(3) 0.042(3) 0.036(3) 0.003(2) -0.0077(19) -0.017(2)
C2 0.058(3) 0.085(4) 0.044(3) -0.001(3) -0.008(2) -0.038(3)
C3 0.132(7) 0.216(11) 0.118(7) -0.097(8) 0.043(6) -0.132(8)
C4 0.278(15) 0.189(11) 0.049(5) -0.084(11) 0.021(7) -0.057(6)
C5 0.038(2) 0.046(3) 0.034(2) -0.010(2) 0.0030(19) -0.016(2)
C6 0.042(3) 0.055(3) 0.049(3) 0.005(2) 0.003(2) -0.019(3)
C7 0.061(4) 0.057(4) 0.096(5) 0.018(3) 0.015(3) -0.013(4)
C8 0.057(4) 0.088(5) 0.120(6) -0.009(4) 0.037(4) -0.035(5)
C9 0.037(2) 0.026(2) 0.037(2) -0.0049(19) 0.0021(19) -0.0122(19)
C10 0.040(3) 0.032(3) 0.060(3) -0.009(2) 0.012(2) -0.017(2)
C11 0.069(4) 0.081(5) 0.053(4) -0.001(3) 0.029(3) -0.023(3)
C12 0.036(3) 0.074(4) 0.098(5) -0.007(3) 0.008(3) -0.041(4)
C13 0.039(2) 0.044(3) 0.028(2) -0.003(2) -0.0026(18) -0.014(2)
C14 0.059(3) 0.058(3) 0.036(3) 0.019(3) -0.007(2) -0.019(3)
C15 0.109(6) 0.055(4) 0.070(4) 0.022(4) 0.013(4) -0.018(3)
C16 0.116(6) 0.146(8) 0.061(5) 0.067(6) 0.034(4) -0.001(5)
C17 0.031(2) 0.035(3) 0.035(2) -0.0074(19) 0.0042(18) -0.010(2)
C18 0.037(2) 0.034(3) 0.047(3) -0.007(2) -0.001(2) -0.015(2)
C19 0.110(5) 0.058(4) 0.056(4) -0.015(4) -0.016(3) -0.027(3)
C20 0.064(3) 0.040(3) 0.054(3) -0.012(3) -0.001(3) -0.012(3)
C21 0.047(3) 0.038(3) 0.032(2) -0.012(2) -0.007(2) -0.002(2)
C22 0.045(3) 0.040(3) 0.031(2) -0.015(2) -0.0101(19) -0.004(2)
C23 0.030(2) 0.032(2) 0.022(2) -0.0040(18) -0.0004(16) -0.0053(17)
C24 0.043(3) 0.030(2) 0.024(2) -0.005(2) -0.0034(18) -0.0044(18)
C25 0.041(2) 0.036(3) 0.028(2) -0.003(2) -0.0085(18) -0.0102(19)
C26 0.030(2) 0.032(2) 0.022(2) -0.0007(18) -0.0030(16) -0.0071(18)
C27 0.042(2) 0.028(2) 0.025(2) -0.0108(19) -0.0036(17) -0.0028(18)
C28 0.040(2) 0.034(2) 0.030(2) -0.013(2) -0.0044(18) -0.0106(19)
C29 0.046(3) 0.041(3) 0.024(2) -0.017(2) -0.0023(18) 0.0015(19)
C30 0.049(3) 0.042(3) 0.025(2) -0.020(2) -0.0111(19) 0.0004(19)
C31 0.034(2) 0.028(2) 0.027(2) -0.0023(18) -0.0046(17) -0.0093(18)
C32 0.041(3) 0.039(3) 0.043(3) -0.001(2) 0.000(2) -0.020(2)
C33 0.099(5) 0.036(3) 0.089(5) 0.005(3) 0.035(4) -0.018(3)
C34 0.050(3) 0.071(4) 0.044(3) 0.018(3) 0.004(2) -0.018(3)
C35 0.041(2) 0.030(2) 0.032(2) -0.0011(19) -0.0019(18) -0.012(2)
C36 0.053(3) 0.034(3) 0.058(3) -0.003(2) -0.002(2) -0.023(2)
C37 0.109(6) 0.075(5) 0.102(5) -0.023(4) -0.039(4) -0.046(4)
C38 0.136(7) 0.050(4) 0.095(5) -0.045(4) 0.041(5) -0.039(4)
C39 0.037(2) 0.036(2) 0.033(2) -0.011(2) 0.0035(18) -0.019(2)
C40 0.051(3) 0.070(4) 0.039(3) -0.028(3) 0.000(2) -0.017(3)
C41 0.068(4) 0.138(7) 0.056(4) -0.058(5) 0.012(3) -0.024(4)
C42 0.059(4) 0.126(6) 0.061(4) -0.040(4) -0.010(3) -0.022(4)
C43 0.041(3) 0.035(3) 0.034(2) 0.001(2) -0.0076(19) -0.012(2)
C44 0.055(3) 0.045(3) 0.051(3) -0.003(2) 0.000(2) -0.028(3)
C45 0.087(5) 0.054(4) 0.083(4) -0.011(3) 0.007(4) -0.039(3)
C46 0.186(9) 0.070(5) 0.054(4) 0.003(5) 0.008(5) -0.040(4)
C47 0.031(2) 0.033(2) 0.031(2) -0.0052(19) -0.0022(17) -0.0126(19)
C48 0.038(3) 0.057(3) 0.039(3) -0.005(2) -0.011(2) -0.013(2)
C49 0.059(4) 0.104(6) 0.082(5) -0.039(4) -0.016(3) -0.011(4)
C50 0.054(4) 0.085(5) 0.105(6) -0.006(4) -0.032(4) 0.017(4)

loop_
_atom_type_symbol
_atom_type_description
_atom_type_scat_dispersion_real
_atom_type_scat_dispersion_imag
_atom_type_scat_source
C C 0.0033 0.0016 'International Tables Vol C Tables 4.2.6.8 and 6.1.1.4'
H H 0.0000 0.0000 'International Tables Vol C Tables 4.2.6.8 and 6.1.1.4'
N N 0.0061 0.0033 'International Tables Vol C Tables 4.2.6.8 and 6.1.1.4'
O O 0.0106 0.0060 'International Tables Vol C Tables 4.2.6.8 and 6.1.1.4'
Zn Zn 0.2839 1.4301 'International Tables Vol C Tables 4.2.6.8 and 6.1.1.4'
Yb Yb -0.3850 5.5486 'International Tables Vol C Tables 4.2.6.8 and 6.1.1.4'

loop_
_geom_angle_atom_site_label_1
_geom_angle_atom_site_label_2
_geom_angle_atom_site_label_3
_geom_angle_site_symmetry_1
_geom_angle_site_symmetry_3
_geom_angle
_geom_angle_publ_flag
O8 Yb1 O6 . . 87.66(12) ?
O8 Yb1 O10 . . 85.68(11) ?
O6 Yb1 O10 . . 77.08(13) ?
O8 Yb1 O3 . . 154.05(12) ?
O6 Yb1 O3 . . 108.06(14) ?
O10 Yb1 O3 . . 78.23(12) ?
O8 Yb1 O1 . . 76.44(11) ?
O6 Yb1 O1 . . 75.57(12) ?
O10 Yb1 O1 . . 147.73(11) ?
O3 Yb1 O1 . . 126.74(11) ?
O8 Yb1 O4 . . 86.29(12) ?
O6 Yb1 O4 . . 149.31(11) ?
O10 Yb1 O4 . . 132.26(11) ?
O3 Yb1 O4 . . 89.59(14) ?
O1 Yb1 O4 . . 73.76(11) ?
O8 Yb1 O5 . . 78.57(12) ?
O6 Yb1 O5 . . 151.91(11) ?
O10 Yb1 O5 . . 77.56(12) ?
O3 Yb1 O5 . . 78.16(13) ?
O1 Yb1 O5 . . 123.51(11) ?
O4 Yb1 O5 . . 54.73(11) ?
O8 Yb1 O2 . . 149.68(11) ?
O6 Yb1 O2 . . 87.13(12) ?
O10 Yb1 O2 . . 122.00(12) ?
O3 Yb1 O2 . . 54.35(11) ?
O1 Yb1 O2 . . 73.33(11) ?
O4 Yb1 O2 . . 83.13(12) ?
O5 Yb1 O2 . . 116.77(12) ?
O8 Yb1 H12 . . 68.90(8) ?
O6 Yb1 H12 . . 86.96(9) ?
O10 Yb1 H12 . . 150.56(8) ?
O3 Yb1 H12 . . 130.74(9) ?
O1 Yb1 H12 . . 13.64(8) ?
O4 Yb1 H12 . . 62.82(8) ?
O5 Yb1 H12 . . 110.10(8) ?
O2 Yb1 H12 . . 81.01(8) ?
O21 Yb2 O17 2_565 . 156.53(12) ?
O21 Yb2 O13 2_565 . 91.86(11) ?
O17 Yb2 O13 . . 86.55(11) ?
O21 Yb2 O20 2_565 . 107.46(11) ?
O17 Yb2 O20 . . 85.43(11) ?
O13 Yb2 O20 . . 147.43(11) ?
O21 Yb2 O15 2_565 . 78.21(12) ?
O17 Yb2 O15 . . 78.83(12) ?
O13 Yb2 O15 . . 74.24(11) ?
O20 Yb2 O15 . . 134.39(13) ?
O21 Yb2 O19 2_565 . 72.77(11) ?
O17 Yb2 O19 . . 130.18(11) ?
O13 Yb2 O19 . . 84.25(11) ?
O20 Yb2 O19 . . 77.13(12) ?
O15 Yb2 O19 . . 143.07(12) ?
O21 Yb2 O22 2_565 . 79.59(11) ?
O17 Yb2 O22 . . 86.73(12) ?
O13 Yb2 O22 . . 140.30(11) ?
O20 Yb2 O22 . . 70.56(12) ?
O15 Yb2 O22 . . 66.07(11) ?
O19 Yb2 O22 . . 128.18(10) ?
O21 Yb2 O18 2_565 . 125.10(11) ?
O17 Yb2 O18 . . 76.73(12) ?
O13 Yb2 O18 . . 73.01(11) ?
O20 Yb2 O18 . . 74.43(11) ?
O15 Yb2 O18 . . 139.90(10) ?
O19 Yb2 O18 . . 53.76(10) ?
O22 Yb2 O18 . . 142.24(11) ?
O21 Yb2 H222 2_565 . 78.36(9) ?
O17 Yb2 H222 . . 82.96(9) ?
O13 Yb2 H222 . . 123.21(8) ?
O20 Yb2 H222 . . 86.98(9) ?
O15 Yb2 H222 . . 48.96(8) ?
O19 Yb2 H222 . . 140.72(7) ?
O22 Yb2 H222 . . 17.13(7) ?
O18 Yb2 H222 . . 153.31(7) ?
O7 Zn1 O9 . . 125.99(15) ?
O7 Zn1 O11 . . 112.47(14) ?
O9 Zn1 O11 . . 112.01(15) ?
O7 Zn1 N1 . . 99.31(14) ?
O9 Zn1 N1 . . 99.50(14) ?
O11 Zn1 N1 . . 102.42(14) ?
O14 Zn2 O16 . . 120.46(15) ?
O14 Zn2 O12 . . 117.56(14) ?
O16 Zn2 O12 . . 111.17(14) ?
O14 Zn2 N2 . . 95.41(13) ?
O16 Zn2 N2 . . 105.31(13) ?
O12 Zn2 N2 . . 102.77(14) ?
Yb1 O1 H11 . . 114.0(2) ?
Yb1 O1 H12 . . 116.1(3) ?
H11 O1 H12 . . 120.6(3) ?
C1 O2 Yb1 . . 92.0(3) ?
C1 O3 Yb1 . . 94.9(3) ?
C5 O4 Yb1 . . 93.2(3) ?
C5 O5 Yb1 . . 92.4(3) ?
C9 O6 Yb1 . . 145.4(3) ?
C9 O7 Zn1 . . 129.3(3) ?
C13 O8 Yb1 . . 139.5(3) ?
C13 O9 Zn1 . . 117.3(3) ?
C17 O10 Yb1 . . 163.9(3) ?
C17 O11 Zn1 . . 113.7(3) ?
C31 O12 Zn2 . . 119.1(3) ?
C31 O13 Yb2 . . 141.7(3) ?
C35 O14 Zn2 . . 129.3(3) ?
C35 O15 Yb2 . . 147.5(3) ?
C39 O16 Zn2 . . 115.9(3) ?
C39 O17 Yb2 . . 171.8(3) ?
C43 O18 Yb2 . . 91.0(3) ?
C43 O19 Yb2 . . 94.7(3) ?
C47 O20 Yb2 . . 127.2(3) ?
C47 O21 Yb2 . 2_565 176.6(3) ?
Yb2 O22 H221 . . 120.8(3) ?
Yb2 O22 H222 . . 103.1(2) ?
H221 O22 H222 . . 107.8(4) ?
C21 N1 C25 . . 117.4(3) ?
C21 N1 Zn1 . . 120.8(3) ?
C25 N1 Zn1 . . 121.4(3) ?
C28 N2 C29 . . 117.0(3) ?
C28 N2 Zn2 . . 126.5(3) ?
C29 N2 Zn2 . . 116.6(3) ?
O3 C1 O2 . . 118.7(4) ?
O3 C1 C2 . . 120.3(4) ?
O2 C1 C2 . . 121.0(4) ?
C4 C2 C3 . . 123.7(6) ?
C4 C2 C1 . . 117.3(6) ?
C3 C2 C1 . . 119.0(6) ?
C2 C3 H3A . . 120.0 ?
C2 C3 H3B . . 120.0 ?
H3A C3 H3B . . 120.0 ?
C2 C4 H4A . . 109.5 ?
C2 C4 H4B . . 109.5 ?
H4A C4 H4B . . 109.5 ?
C2 C4 H4C . . 109.5 ?
H4A C4 H4C . . 109.5 ?
H4B C4 H4C . . 109.5 ?
O5 C5 O4 . . 119.6(4) ?
O5 C5 C6 . . 120.1(4) ?
O4 C5 C6 . . 120.3(4) ?
C7 C6 C8 . . 124.0(6) ?
C7 C6 C5 . . 118.9(5) ?
C8 C6 C5 . . 117.1(5) ?
C6 C7 H7A . . 120.0 ?
C6 C7 H7B . . 120.0 ?
H7A C7 H7B . . 120.0 ?
C6 C8 H8A . . 109.5 ?
C6 C8 H8B . . 109.5 ?
H8A C8 H8B . . 109.5 ?
C6 C8 H8C . . 109.5 ?
H8A C8 H8C . . 109.5 ?
H8B C8 H8C . . 109.5 ?
O6 C9 O7 . . 124.3(4) ?
O6 C9 C10 . . 118.8(4) ?
O7 C9 C10 . . 116.8(4) ?
C11 C10 C12 . . 123.6(5) ?
C11 C10 C9 . . 118.9(5) ?
C12 C10 C9 . . 117.6(5) ?
C10 C11 H11A . . 120.0 ?
C10 C11 H11B . . 120.0 ?
H11A C11 H11B . . 120.0 ?
C10 C12 H12A . . 109.5 ?
C10 C12 H12B . . 109.5 ?
H12A C12 H12B . . 109.5 ?
C10 C12 H12C . . 109.5 ?
H12A C12 H12C . . 109.5 ?
H12B C12 H12C . . 109.5 ?
O8 C13 O9 . . 122.7(4) ?
O8 C13 C14 . . 120.0(4) ?
O9 C13 C14 . . 117.3(4) ?
C15 C14 C16 . . 121.5(6) ?
C15 C14 C13 . . 120.8(5) ?
C16 C14 C13 . . 117.6(5) ?
C14 C15 H15A . . 120.0 ?
C14 C15 H15B . . 120.0 ?
H15A C15 H15B . . 120.0 ?
C14 C16 H16A . . 109.5 ?
C14 C16 H16B . . 109.5 ?
H16A C16 H16B . . 109.5 ?
C14 C16 H16C . . 109.5 ?
H16A C16 H16C . . 109.5 ?
H16B C16 H16C . . 109.5 ?
O10 C17 O11 . . 122.5(4) ?
O10 C17 C18 . . 120.0(4) ?
O11 C17 C18 . . 117.6(4) ?
C20 C18 C19 . . 123.2(5) ?
C20 C18 C17 . . 119.1(4) ?
C19 C18 C17 . . 117.6(4) ?
C18 C19 H19A . . 109.5 ?
C18 C19 H19B . . 109.5 ?
H19A C19 H19B . . 109.5 ?
C18 C19 H19C . . 109.5 ?
H19A C19 H19C . . 109.5 ?
H19B C19 H19C . . 109.5 ?
C18 C20 H20A . . 120.0 ?
C18 C20 H20B . . 120.0 ?
H20A C20 H20B . . 120.0 ?
N1 C21 C22 . . 123.8(4) ?
N1 C21 H21 . . 118.1 ?
C22 C21 H21 . . 118.1 ?
C21 C22 C23 . . 118.8(4) ?
C21 C22 H22 . . 120.6 ?
C23 C22 H22 . . 120.6 ?
C22 C23 C24 . . 117.3(4) ?
C22 C23 C26 . . 121.7(4) ?
C24 C23 C26 . . 121.0(4) ?
C25 C24 C23 . . 119.9(4) ?
C25 C24 H24 . . 120.0 ?
C23 C24 H24 . . 120.0 ?
N1 C25 C24 . . 122.8(4) ?
N1 C25 H25 . . 118.6 ?
C24 C25 H25 . . 118.6 ?
C30 C26 C27 . . 116.8(4) ?
C30 C26 C23 . . 119.8(4) ?
C27 C26 C23 . . 123.5(4) ?
C28 C27 C26 . . 119.7(4) ?
C28 C27 H27 . . 120.2 ?
C26 C27 H27 . . 120.2 ?
N2 C28 C27 . . 123.1(4) ?
N2 C28 H28 . . 118.4 ?
C27 C28 H28 . . 118.4 ?
N2 C29 C30 . . 123.8(4) ?
N2 C29 H29 . . 118.1 ?
C30 C29 H29 . . 118.1 ?
C29 C30 C26 . . 119.6(4) ?
C29 C30 H30 . . 120.2 ?
C26 C30 H30 . . 120.2 ?
O13 C31 O12 . . 123.3(4) ?
O13 C31 C32 . . 120.2(4) ?
O12 C31 C32 . . 116.5(4) ?
C34 C32 C33 . . 123.7(5) ?
C34 C32 C31 . . 119.2(5) ?
C33 C32 C31 . . 117.1(4) ?
C32 C33 H33A . . 109.5 ?
C32 C33 H33B . . 109.5 ?
H33A C33 H33B . . 109.5 ?
C32 C33 H33C . . 109.5 ?
H33A C33 H33C . . 109.5 ?
H33B C33 H33C . . 109.5 ?
C32 C34 H34A . . 120.0 ?
C32 C34 H34B . . 120.0 ?
H34A C34 H34B . . 120.0 ?
O15 C35 O14 . . 125.5(4) ?
O15 C35 C36 . . 118.9(4) ?
O14 C35 C36 . . 115.6(4) ?
C38 C36 C37 . . 124.0(5) ?
C38 C36 C35 . . 118.9(5) ?
C37 C36 C35 . . 117.2(5) ?
C36 C37 H37A . . 109.5 ?
C36 C37 H37B . . 109.5 ?
H37A C37 H37B . . 109.5 ?
C36 C37 H37C . . 109.5 ?
H37A C37 H37C . . 109.5 ?
H37B C37 H37C . . 109.5 ?
C36 C38 H38A . . 120.0 ?
C36 C38 H38B . . 120.0 ?
H38A C38 H38B . . 120.0 ?
O17 C39 O16 . . 123.7(4) ?
O17 C39 C40 . . 119.6(4) ?
O16 C39 C40 . . 116.8(4) ?
C42 C40 C41 . . 124.8(5) ?
C42 C40 C39 . . 118.1(5) ?
C41 C40 C39 . . 117.1(4) ?
C40 C41 H41A . . 109.5 ?
C40 C41 H41B . . 109.5 ?
H41A C41 H41B . . 109.5 ?
C40 C41 H41C . . 109.5 ?
H41A C41 H41C . . 109.5 ?
H41B C41 H41C . . 109.5 ?
C40 C42 H42A . . 120.0 ?
C40 C42 H42B . . 120.0 ?
H42A C42 H42B . . 120.0 ?
O18 C43 O19 . . 120.5(4) ?
O18 C43 C44 . . 119.9(4) ?
O19 C43 C44 . . 119.6(4) ?
C46 C44 C45 . . 123.3(5) ?
C46 C44 C43 . . 118.2(5) ?
C45 C44 C43 . . 118.5(5) ?
C44 C45 H45A . . 109.5 ?
C44 C45 H45B . . 109.5 ?
H45A C45 H45B . . 109.5 ?
C44 C45 H45C . . 109.5 ?
H45A C45 H45C . . 109.5 ?
H45B C45 H45C . . 109.5 ?
C44 C46 H46A . . 120.0 ?
C44 C46 H46B . . 120.0 ?
H46A C46 H46B . . 120.0 ?
O21 C47 O20 . . 123.7(4) ?
O21 C47 C48 . . 118.0(4) ?
O20 C47 C48 . . 118.3(4) ?
C50 C48 C49 . . 122.2(5) ?
C50 C48 C47 . . 119.4(5) ?
C49 C48 C47 . . 118.3(5) ?
C48 C49 H49A . . 109.5 ?
C48 C49 H49B . . 109.5 ?
H49A C49 H49B . . 109.5 ?
C48 C49 H49C . . 109.5 ?
H49A C49 H49C . . 109.5 ?
H49B C49 H49C . . 109.5 ?
C48 C50 H50A . . 120.0 ?
C48 C50 H50B . . 120.0 ?
H50A C50 H50B . . 120.0 ?

loop_
_geom_bond_atom_site_label_1
_geom_bond_atom_site_label_2
_geom_bond_site_symmetry_2
_geom_bond_distance
_geom_bond_publ_flag
Yb1 O8 . 2.247(3) ?
Yb1 O6 . 2.249(3) ?
Yb1 O10 . 2.276(3) ?
Yb1 O3 . 2.342(3) ?
Yb1 O1 . 2.346(3) ?
Yb1 O4 . 2.361(3) ?
Yb1 O5 . 2.383(3) ?
Yb1 O2 . 2.392(3) ?
Yb1 H12 . 2.7404(8) ?
Yb2 O21 2_565 2.224(3) ?
Yb2 O17 . 2.250(3) ?
Yb2 O13 . 2.271(3) ?
Yb2 O20 . 2.295(3) ?
Yb2 O15 . 2.349(3) ?
Yb2 O19 . 2.378(3) ?
Yb2 O22 . 2.433(3) ?
Yb2 O18 . 2.461(3) ?
Yb2 H222 . 2.7437(7) ?
Zn1 O7 . 1.934(3) ?
Zn1 O9 . 1.950(4) ?
Zn1 O11 . 1.954(3) ?
Zn1 N1 . 2.061(3) ?
Zn2 O14 . 1.929(3) ?
Zn2 O16 . 1.935(3) ?
Zn2 O12 . 1.945(3) ?
Zn2 N2 . 2.071(3) ?
O1 H11 . 0.927 ?
O1 H12 . 0.720 ?
O2 C1 . 1.267(5) ?
O3 C1 . 1.246(5) ?
O4 C5 . 1.267(5) ?
O5 C5 . 1.257(5) ?
O6 C9 . 1.249(5) ?
O7 C9 . 1.265(5) ?
O8 C13 . 1.249(5) ?
O9 C13 . 1.259(5) ?
O10 C17 . 1.241(5) ?
O11 C17 . 1.277(5) ?
O12 C31 . 1.265(5) ?
O13 C31 . 1.256(5) ?
O14 C35 . 1.265(5) ?
O15 C35 . 1.245(5) ?
O16 C39 . 1.269(5) ?
O17 C39 . 1.235(5) ?
O18 C43 . 1.256(5) ?
O19 C43 . 1.265(5) ?
O20 C47 . 1.252(5) ?
O21 C47 . 1.253(5) ?
O21 Yb2 2_565 2.224(3) ?
O22 H221 . 0.712 ?
O22 H222 . 0.830 ?
N1 C21 . 1.335(6) ?
N1 C25 . 1.346(5) ?
N2 C28 . 1.334(5) ?
N2 C29 . 1.333(5) ?
C1 C2 . 1.485(6) ?
C2 C4 . 1.375(10) ?
C2 C3 . 1.375(9) ?
C3 H3A . 0.9300 ?
C3 H3B . 0.9300 ?
C4 H4A . 0.9600 ?
C4 H4B . 0.9600 ?
C4 H4C . 0.9600 ?
C5 C6 . 1.495(7) ?
C6 C7 . 1.358(8) ?
C6 C8 . 1.421(8) ?
C7 H7A . 0.9300 ?
C7 H7B . 0.9300 ?
C8 H8A . 0.9600 ?
C8 H8B . 0.9600 ?
C8 H8C . 0.9600 ?
C9 C10 . 1.500(6) ?
C10 C11 . 1.353(7) ?
C10 C12 . 1.450(7) ?
C11 H11A . 0.9300 ?
C11 H11B . 0.9300 ?
C12 H12A . 0.9600 ?
C12 H12B . 0.9600 ?
C12 H12C . 0.9600 ?
C13 C14 . 1.486(7) ?
C14 C15 . 1.325(8) ?
C14 C16 . 1.468(8) ?
C15 H15A . 0.9300 ?
C15 H15B . 0.9300 ?
C16 H16A . 0.9600 ?
C16 H16B . 0.9600 ?
C16 H16C . 0.9600 ?
C17 C18 . 1.492(6) ?
C18 C20 . 1.373(6) ?
C18 C19 . 1.438(7) ?
C19 H19A . 0.9600 ?
C19 H19B . 0.9600 ?
C19 H19C . 0.9600 ?
C20 H20A . 0.9300 ?
C20 H20B . 0.9300 ?
C21 C22 . 1.386(6) ?
C21 H21 . 0.9300 ?
C22 C23 . 1.395(6) ?
C22 H22 . 0.9300 ?
C23 C24 . 1.399(6) ?
C23 C26 . 1.493(5) ?
C24 C25 . 1.375(5) ?
C24 H24 . 0.9300 ?
C25 H25 . 0.9300 ?
C26 C30 . 1.389(5) ?
C26 C27 . 1.392(6) ?
C27 C28 . 1.385(5) ?
C27 H27 . 0.9300 ?
C28 H28 . 0.9300 ?
C29 C30 . 1.374(6) ?
C29 H29 . 0.9300 ?
C30 H30 . 0.9300 ?
C31 C32 . 1.492(6) ?
C32 C34 . 1.328(7) ?
C32 C33 . 1.471(7) ?
C33 H33A . 0.9600 ?
C33 H33B . 0.9600 ?
C33 H33C . 0.9600 ?
C34 H34A . 0.9300 ?
C34 H34B . 0.9300 ?
C35 C36 . 1.495(6) ?
C36 C38 . 1.328(8) ?
C36 C37 . 1.473(8) ?
C37 H37A . 0.9600 ?
C37 H37B . 0.9600 ?
C37 H37C . 0.9600 ?
C38 H38A . 0.9300 ?
C38 H38B . 0.9300 ?
C39 C40 . 1.493(6) ?
C40 C42 . 1.324(7) ?
C40 C41 . 1.484(7) ?
C41 H41A . 0.9600 ?
C41 H41B . 0.9600 ?
C41 H41C . 0.9600 ?
C42 H42A . 0.9300 ?
C42 H42B . 0.9300 ?
C43 C44 . 1.501(7) ?
C44 C46 . 1.379(8) ?
C44 C45 . 1.424(7) ?
C45 H45A . 0.9600 ?
C45 H45B . 0.9600 ?
C45 H45C . 0.9600 ?
C46 H46A . 0.9300 ?
C46 H46B . 0.9300 ?
C47 C48 . 1.503(6) ?
C48 C50 . 1.376(8) ?
C48 C49 . 1.405(7) ?
C49 H49A . 0.9600 ?
C49 H49B . 0.9600 ?
C49 H49C . 0.9600 ?
C50 H50A . 0.9300 ?
C50 H50B . 0.9300 ?

loop_
_geom_hbond_atom_site_label_D
_geom_hbond_atom_site_label_H
_geom_hbond_atom_site_label_A
_geom_hbond_site_symmetry_A
_geom_hbond_distance_DH
_geom_hbond_distance_HA
_geom_hbond_distance_DA
_geom_hbond_angle_DHA
_geom_hbond_publ_flag
O1 H11 O4 2_648 0.93 2.01 2.795(4) 142 y
O1 H12 O2 2_648 0.72 2.30 2.903(5) 142 y
O22 H221 O19 2_565 0.71 2.06 2.758(4) 169 y
C11 H11B O6 . 0.93 2.44 2.758(7) 100 n
C16 H16B O9 . 0.96 2.39 2.776(10) 104 n
C19 H19A O3 . 0.96 2.54 3.339(8) 141 y
C22 H22 O18 2_556 0.93 2.45 3.297(5) 152 y
C24 H24 O5 2_657 0.93 2.52 3.435(6) 169 y
C27 H27 O18 2_556 0.93 2.40 3.330(5) 175 y
C29 H29 O14 . 0.93 2.47 3.020(5) 118 n
C30 H30 O5 2_657 0.93 2.42 3.256(6) 149 y
C34 H34B O13 . 0.93 2.46 2.772(7) 100 n
C42 H42B O17 . 0.93 2.40 2.726(7) 100 n
C49 H49B O20 . 0.96 2.40 2.772(7) 103 n
C50 H50B O13 2_565 0.93 2.59 3.521(8) 177 n
